data_4105306
loop_
_publ_author_name
'Shumei Chen'
'Jian Zhang'
'Tao Wu'
'Pingyun Feng'
'Xianhui Bu'

_publ_section_title
;
 Multiroute Synthesis of Porous Anionic Frameworks and Size-Tunable
 Extraframework Organic Cation-Controlled Gas Sorption Properties
;
_journal_name_full 'Journal of the American Chemical Society'
_journal_page_first 16027
_journal_page_last 16029
_journal_paper_doi 10.1021/ja906302t
_journal_volume 131
_journal_year 2009
_chemical_formula_sum 'C36 H0 In3 N0 O24'
_chemical_formula_weight 1160.82
_chemical_name_systematic
; 
 ? 
;
_space_group_IT_number 220
_symmetry_cell_setting cubic
_symmetry_space_group_name_Hall 'I -4bd 2c 3'
_symmetry_space_group_name_H-M 'I -4 3 d'
_atom_sites_solution_hydrogens geom
_atom_sites_solution_primary direct
_atom_sites_solution_secondary difmap
_audit_creation_method SHELXL-97
_cell_angle_alpha 90.00
_cell_angle_beta 90.00
_cell_angle_gamma 90.00
_cell_formula_units_Z 4
_cell_length_a 20.3878(4)
_cell_length_b 20.3878(4)
_cell_length_c 20.3878(4)
_cell_measurement_reflns_used 5483
_cell_measurement_temperature 293(2)
_cell_measurement_theta_max 24.73
_cell_measurement_theta_min 2.83
_cell_volume 8474.4(3)
_computing_cell_refinement 'Bruker SMART'
_computing_data_collection 'Bruker SMART'
_computing_data_reduction 'Bruker SAINT'
_computing_molecular_graphics 'Bruker SHELXTL'
_computing_publication_material 'Bruker SHELXTL'
_computing_structure_refinement 'SHELXL-97 (Sheldrick, 1997)'
_computing_structure_solution 'SHELXS-97 (Sheldrick, 1990)'
_diffrn_ambient_temperature 293(2)
_diffrn_measured_fraction_theta_full 0.999
_diffrn_measured_fraction_theta_max 0.999
_diffrn_measurement_device_type 'CCD area detector'
_diffrn_measurement_method 'phi and omega scans'
_diffrn_radiation_monochromator graphite
_diffrn_radiation_source 'fine-focus sealed tube'
_diffrn_radiation_type MoK\a
_diffrn_radiation_wavelength 0.71073
_diffrn_reflns_av_R_equivalents 0.0425
_diffrn_reflns_av_sigmaI/netI 0.0220
_diffrn_reflns_limit_h_max 21
_diffrn_reflns_limit_h_min -22
_diffrn_reflns_limit_k_max 24
_diffrn_reflns_limit_k_min -24
_diffrn_reflns_limit_l_max 14
_diffrn_reflns_limit_l_min -24
_diffrn_reflns_number 11482
_diffrn_reflns_theta_full 24.91
_diffrn_reflns_theta_max 24.91
_diffrn_reflns_theta_min 2.83
_exptl_absorpt_coefficient_mu 0.854
_exptl_absorpt_correction_type none
_exptl_crystal_density_diffrn 0.910
_exptl_crystal_F_000 2220
_refine_diff_density_max 0.684
_refine_diff_density_min -0.398
_refine_diff_density_rms 0.129
_refine_ls_abs_structure_details 'Flack H D (1983), Acta Cryst. A39, 876-881'
_refine_ls_abs_structure_Flack -0.07(9)
_refine_ls_extinction_method none
_refine_ls_goodness_of_fit_ref 1.323
_refine_ls_hydrogen_treatment mixed
_refine_ls_matrix_type full
_refine_ls_number_parameters 48
_refine_ls_number_reflns 1241
_refine_ls_number_restraints 0
_refine_ls_restrained_S_all 1.323
_refine_ls_R_factor_all 0.0405
_refine_ls_R_factor_gt 0.0385
_refine_ls_shift/su_max 0.143
_refine_ls_shift/su_mean 0.028
_refine_ls_structure_factor_coef Fsqd
_refine_ls_weighting_details 'calc w=1/[\s^2^(Fo^2^)+(0.0733P)^2^+22.7002P] where P=(Fo^2^+2Fc^2^)/3'
_refine_ls_weighting_scheme calc
_refine_ls_wR_factor_gt 0.1360
_refine_ls_wR_factor_ref 0.1369
_reflns_number_gt 1166
_reflns_number_total 1241
_reflns_threshold_expression >2sigma(I)
_cod_data_source_file ja906302t_si_002_7.cif
_cod_data_source_block 7
_cod_database_code 4105306

loop_
_symmetry_equiv_pos_as_xyz
'x, y, z'
'-x+1/2, -y, z+1/2'
'-x, y+1/2, -z+1/2'
'x+1/2, -y+1/2, -z'
'z, x, y'
'z+1/2, -x+1/2, -y'
'-z+1/2, -x, y+1/2'
'-z, x+1/2, -y+1/2'
'y, z, x'
'-y, z+1/2, -x+1/2'
'y+1/2, -z+1/2, -x'
'-y+1/2, -z, x+1/2'
'y+1/4, x+1/4, z+1/4'
'-y+1/4, -x+3/4, z+3/4'
'y+3/4, -x+1/4, -z+3/4'
'-y+3/4, x+3/4, -z+1/4'
'x+1/4, z+1/4, y+1/4'
'-x+3/4, z+3/4, -y+1/4'
'-x+1/4, -z+3/4, y+3/4'
'x+3/4, -z+1/4, -y+3/4'
'z+1/4, y+1/4, x+1/4'
'z+3/4, -y+1/4, -x+3/4'
'-z+3/4, y+3/4, -x+1/4'
'-z+1/4, -y+3/4, x+3/4'
'x+1/2, y+1/2, z+1/2'
'-x+1, -y+1/2, z+1'
'-x+1/2, y+1, -z+1'
'x+1, -y+1, -z+1/2'
'z+1/2, x+1/2, y+1/2'
'z+1, -x+1, -y+1/2'
'-z+1, -x+1/2, y+1'
'-z+1/2, x+1, -y+1'
'y+1/2, z+1/2, x+1/2'
'-y+1/2, z+1, -x+1'
'y+1, -z+1, -x+1/2'
'-y+1, -z+1/2, x+1'
'y+3/4, x+3/4, z+3/4'
'-y+3/4, -x+5/4, z+5/4'
'y+5/4, -x+3/4, -z+5/4'
'-y+5/4, x+5/4, -z+3/4'
'x+3/4, z+3/4, y+3/4'
'-x+5/4, z+5/4, -y+3/4'
'-x+3/4, -z+5/4, y+5/4'
'x+5/4, -z+3/4, -y+5/4'
'z+3/4, y+3/4, x+3/4'
'z+5/4, -y+3/4, -x+5/4'
'-z+5/4, y+5/4, -x+3/4'
'-z+3/4, -y+5/4, x+5/4'

loop_
_atom_site_label
_atom_site_type_symbol
_atom_site_fract_x
_atom_site_fract_y
_atom_site_fract_z
_atom_site_U_iso_or_equiv
_atom_site_adp_type
_atom_site_occupancy
_atom_site_symmetry_multiplicity
_atom_site_calc_flag
_atom_site_refinement_flags
In1 In 1.0000 0.7500 0.6250 0.0276(3) Uani 1 4 d S
O2 O 0.9459(2) 0.6680(2) 0.5845(2) 0.0373(11) Uani 1 1 d .
O1 O 1.0360(2) 0.6868(3) 0.5312(2) 0.0403(11) Uani 1 1 d .
C3 C 0.9703(3) 0.5972(3) 0.4970(4) 0.0363(14) Uani 1 1 d .
C2 C 1.0105(3) 0.5834(3) 0.4424(3) 0.0328(14) Uani 1 1 d .
C1 C 0.9856(3) 0.6539(3) 0.5396(3) 0.0327(15) Uani 1 1 d .

loop_
_atom_site_aniso_label
_atom_site_aniso_U_11
_atom_site_aniso_U_22
_atom_site_aniso_U_33
_atom_site_aniso_U_23
_atom_site_aniso_U_13
_atom_site_aniso_U_12
In1 0.0276(3) 0.0276(3) 0.0277(5) 0.000 0.000 0.000
O2 0.041(3) 0.038(3) 0.033(3) -0.009(2) 0.006(2) -0.008(2)
O1 0.038(3) 0.045(3) 0.038(3) -0.009(2) 0.004(2) -0.007(2)
C3 0.040(3) 0.032(3) 0.037(3) -0.004(3) 0.000(3) -0.001(2)
C2 0.031(4) 0.035(3) 0.033(3) -0.002(3) 0.002(2) -0.004(3)
C1 0.035(4) 0.035(3) 0.028(3) -0.001(3) -0.002(3) -0.003(3)

loop_
_atom_type_symbol
_atom_type_description
_atom_type_scat_dispersion_real
_atom_type_scat_dispersion_imag
_atom_type_scat_source
C C 0.0033 0.0016 'International Tables Vol C Tables 4.2.6.8 and 6.1.1.4'
H H 0.0000 0.0000 'International Tables Vol C Tables 4.2.6.8 and 6.1.1.4'
N N 0.0061 0.0033 'International Tables Vol C Tables 4.2.6.8 and 6.1.1.4'
O O 0.0106 0.0060 'International Tables Vol C Tables 4.2.6.8 and 6.1.1.4'
In In -0.7276 1.3100 'International Tables Vol C Tables 4.2.6.8 and 6.1.1.4'

loop_
_geom_angle_atom_site_label_1
_geom_angle_atom_site_label_2
_geom_angle_atom_site_label_3
_geom_angle
_geom_angle_site_symmetry_1
_geom_angle_site_symmetry_3
O2 In1 O2 135.2(3) 26_664 .
O2 In1 O2 98.36(9) 26_664 16_646
O2 In1 O2 98.36(9) . 16_646
O2 In1 O2 98.36(9) 26_664 39_465
O2 In1 O2 98.36(9) . 39_465
O2 In1 O2 135.2(3) 16_646 39_465
O2 In1 O1 78.24(18) 26_664 16_646
O2 In1 O1 143.75(17) . 16_646
O2 In1 O1 56.09(17) 16_646 16_646
O2 In1 O1 87.4(2) 39_465 16_646
O2 In1 O1 56.09(17) 26_664 26_664
O2 In1 O1 87.4(2) . 26_664
O2 In1 O1 143.75(18) 16_646 26_664
O2 In1 O1 78.24(18) 39_465 26_664
O1 In1 O1 128.63(16) 16_646 26_664
O2 In1 O1 87.4(2) 26_664 .
O2 In1 O1 56.09(17) . .
O2 In1 O1 78.24(18) 16_646 .
O2 In1 O1 143.75(18) 39_465 .
O1 In1 O1 128.63(16) 16_646 .
O1 In1 O1 75.6(3) 26_664 .
O2 In1 O1 143.75(17) 26_664 39_465
O2 In1 O1 78.24(18) . 39_465
O2 In1 O1 87.4(2) 16_646 39_465
O2 In1 O1 56.09(17) 39_465 39_465
O1 In1 O1 75.6(3) 16_646 39_465
O1 In1 O1 128.63(16) 26_664 39_465
O1 In1 O1 128.63(16) . 39_465
O2 In1 C1 112.22(19) 26_664 .
O2 In1 C1 28.14(18) . .
O2 In1 C1 87.72(18) 16_646 .
O2 In1 C1 122.9(2) 39_465 .
O1 In1 C1 143.76(19) 16_646 .
O1 In1 C1 80.78(19) 26_664 .
O1 In1 C1 27.95(19) . .
O1 In1 C1 103.71(19) 39_465 .
O2 In1 C1 28.14(18) 26_664 26_664
O2 In1 C1 112.22(19) . 26_664
O2 In1 C1 122.9(2) 16_646 26_664
O2 In1 C1 87.72(18) 39_465 26_664
O1 In1 C1 103.71(19) 16_646 26_664
O1 In1 C1 27.95(19) 26_664 26_664
O1 In1 C1 80.78(19) . 26_664
O1 In1 C1 143.76(19) 39_465 26_664
C1 In1 C1 97.3(3) . 26_664
O2 In1 C1 87.72(18) 26_664 16_646
O2 In1 C1 122.9(2) . 16_646
O2 In1 C1 28.14(18) 16_646 16_646
O2 In1 C1 112.22(19) 39_465 16_646
O1 In1 C1 27.95(19) 16_646 16_646
O1 In1 C1 143.76(19) 26_664 16_646
O1 In1 C1 103.71(19) . 16_646
O1 In1 C1 80.78(19) 39_465 16_646
C1 In1 C1 115.85(15) . 16_646
C1 In1 C1 115.85(15) 26_664 16_646
O2 In1 C1 122.9(2) 26_664 39_465
O2 In1 C1 87.72(18) . 39_465
O2 In1 C1 112.22(19) 16_646 39_465
O2 In1 C1 28.14(19) 39_465 39_465
O1 In1 C1 80.78(19) 16_646 39_465
O1 In1 C1 103.71(19) 26_664 39_465
O1 In1 C1 143.76(19) . 39_465
O1 In1 C1 27.95(19) 39_465 39_465
C1 In1 C1 115.85(15) . 39_465
C1 In1 C1 115.85(15) 26_664 39_465
C1 In1 C1 97.3(3) 16_646 39_465
C1 O2 In1 97.3(4) . .
C1 O1 In1 85.8(4) . .
C2 C3 C2 119.8(6) 12_664 .
C2 C3 C1 120.3(6) 12_664 .
C2 C3 C1 119.9(6) . .
C3 C2 C3 120.2(6) 6_566 .
O1 C1 O2 120.8(6) . .
O1 C1 C3 121.0(6) . .
O2 C1 C3 118.2(6) . .
O1 C1 In1 66.3(4) . .
O2 C1 In1 54.6(3) . .
C3 C1 In1 172.6(5) . .

loop_
_geom_bond_atom_site_label_1
_geom_bond_atom_site_label_2
_geom_bond_distance
_geom_bond_site_symmetry_2
In1 O2 2.167(4) 26_664
In1 O2 2.167(4) .
In1 O2 2.167(4) 16_646
In1 O2 2.167(4) 39_465
In1 O1 2.421(5) 16_646
In1 O1 2.421(5) 26_664
In1 O1 2.421(5) .
In1 O1 2.421(5) 39_465
In1 C1 2.638(6) .
In1 C1 2.638(6) 26_664
In1 C1 2.638(6) 16_646
In1 C1 2.638(6) 39_465
O2 C1 1.254(8) .
O1 C1 1.240(8) .
C3 C2 1.389(9) 12_664
C3 C2 1.410(10) .
C3 C1 1.478(9) .
C2 C3 1.389(9) 6_566
